data_2100975
loop_
_publ_author_name
'Ziessel, R.'
'Noblat-Chardon, S.'
'Deronzier, A.'
'Matt, D.'
'Toupet, L.'
'Balgroune, F.'
'Grandjean, D.'

_publ_section_title
;Comparative structural studies of
 [(\h^5^-Me~5~C~5~)Ir^I^(2,2'-bipyridine--4,4'-COOH)] and
 [(\h^5^-Me~5~C~5~)Ir^III^{2,2'-bipyridine-4,4'-COO(CH~2~)~3~-pyrrole}Cl]ClO~4~
;
_journal_issue 3
_journal_name_full 'Acta Crystallographica Section B'
_journal_page_first 515
_journal_page_last 519
_journal_paper_doi 10.1107/S0108768192012060
_journal_volume 49
_journal_year 1993
_chemical_formula_moiety 'C36 H41 Cl Ir N4 O4,Cl O4'
_chemical_formula_sum 'C36 H41 Cl2 Ir N4 O8'
_chemical_formula_weight 920.86
_symmetry_cell_setting monoclinic
_symmetry_space_group_name_Hall '-P 2ybc'
_symmetry_space_group_name_H-M 'P 1 21/c 1'
_cell_angle_alpha 90
_cell_angle_beta 96.91(2)
_cell_angle_gamma 90
_cell_formula_units_Z 4
_cell_length_a 9.870(3)
_cell_length_b 14.908(8)
_cell_length_c 25.931(5)
_cell_volume 3788(2)
_diffrn_radiation_type Mo
_diffrn_radiation_wavelength 0.70926
_exptl_absorpt_coefficient_mu 3.705
_exptl_crystal_density_diffrn 1.615
_exptl_crystal_F_000 1840
_cod_data_source_file mu0305.cif
_cod_data_source_block mu0305b
_cod_database_code 2100975

loop_
_atom_site_label
_atom_site_fract_x
_atom_site_fract_y
_atom_site_fract_z
Ir .35041(7) .28286(6) .76889(3)
Cl1 .4199(6) .4370(4) .7683(2)
O1 -.2610(10) .4280(10) .6263(5)
O2 -.1500(10) .3990(10) .5584(4)
O3 -.0930(10) .4457(9) .9423(4)
O4 -.2100(10) .4830(10) .8663(4)
N1 .1980(10) .3300(10) .8132(5)
N2 .1900(10) .3212(9) .7114(5)
N3 -.131(2) .4230(10) .3950(6)
N4 -.227(2) .3680(10) 1.0581(7)
C1 .191(2) .3160(10) .6600(6)
C2 .082(2) .3430(10) .6258(6)
C3 -.030(2) .3760(10) .6435(6)
C4 -.0350(10) .3850(10) .6961(6)
C5 .075(2) .3550(10) .7296(6)
C6 .080(2) .3600(10) .7857(5)
C7 -.0200(10) .4010(10) .8114(6)
C8 -.001(2) .4030(10) .8654(6)
C9 .116(2) .3700(10) .8924(6)
C10 .214(2) .3350(10) .8651(6)
C11 -.159(2) .4050(10) .6087(7)
C12 -.272(2) .424(2) .5240(7)
C13 -.248(2) .402(2) .4706(9)
C14 -.144(2) .448(2) .4478(9)
C15 -.214(2) .447(2) .3511(7)
C16 -.166(2) .412(2) .3089(7)
C17 -.048(2) .367(2) .3264(9)
C18 -.031(2) .371(2) .3799(8)
C19 -.115(2) .4500(10) .8915(7)
C20 -.187(2) .4960(10) .9693(6)
C21 -.313(2) .444(2) .9756(8)
C22 -.286(2) .356(2) 1.0050(10)
C23 -.083(3) .371(2) 1.1270(10)
C24 -.208(3) .399(2) 1.1410(9)
C25 -.294(2) .399(2) 1.0971(8)
C26 -.096(2) .346(2) 1.0760(10)
C27 .548(2) .2350(10) .7538(7)
C28 .538(2) .2340(10) .8103(6)
C29 .433(2) .1720(10) .8177(6)
C30 .3730(10) .1380(10) .7694(7)
C31 .4480(10) .1770(10) .7286(6)
C32 .661(2) .285(2) .7332(8)
C33 .628(2) .279(2) .8531(9)
C34 .389(2) .141(2) .8690(7)
C35 .260(2) .064(2) .7561(8)
C36 .433(2) .1530(10) .6734(7)
Cl2 .3103(6) .2656(5) .5118(2)
O1A .349(3) .177(2) .4830(10)
O2A .264(4) .215(3) .5520(10)
O3A .353(3) .250(2) .5630(10)
O4A .382(4) .331(3) .493(2)
O5A .208(4) .314(3) .4830(10)
O6A .372(3) .227(2) .4760(10)
O7A .367(5) .345(4) .546(2)
O8A .166(3) .255(2) .5040(10)
H1 .2726 .2926 .6472
H2 .0860 .3378 .5885
H4 -.1109 .4139 .7091
H7 -.0982 .4280 .7925
H9 .1290 .3726 .9300
H10 .2981 .3104 .8849
H12A -.2870 .4894 .5258
H12B -.3530 .3967 .5338
H13A -.3331 .4061 .4479
H13B -.2218 .3380 .4697
H14A -.1747 .5123 .4480
H14B -.0636 .4437 .4694
H15 -.2967 .4874 .3501
H16 -.2049 .4176 .2730
H17 .0120 .3344 .3060
H18 .0405 .3440 .4024
H20A -.2111 .5511 .9507
H20B -.1453 .5113 1.0031
H21A -.3599 .4333 .9414
H21B -.3699 .4807 .9940
H22A -.3738 .3268 1.0023
H22B -.2290 .3223 .9848
H23 .0041 .3668 1.1484
H24 -.2263 .4187 1.1747
H25 -.3841 .4214 1.0948
H26 -.0311 .3234 1.0544
H32A .7162 .3184 .7595
H32B .7219 .2457 .7170
H32C .6254 .3276 .7066
H33A .5989 .2701 .8864
H33B .7206 .2585 .8543
H33C .6301 .3437 .8473
H34A .4420 .1697 .8971
H34B .2949 .1533 .8704
H34C .4020 .0768 .8730
H35A .2219 .0477 .7871
H35B .1880 .0860 .7314
H35C .2988 .0124 .7424
H36A .3560 .1137 .6649
H36B .4193 .2047 .6513
H36C .5126 .1220 .6645

loop_
_geom_angle_atom_site_label_1
_geom_angle_atom_site_label_2
_geom_angle_atom_site_label_3
_geom_angle
Cl1 Ir N1 84.8(4)
Cl1 Ir N2 85.8(4)
N1 Ir N2 77(5)
C11 O2 C12 116.0(10)
C19 O3 C20 115.0(10)
Ir N1 C6 116.0(10)
Ir N1 C10 124.0(10)
C6 N1 C10 120.0(10)
Ir N2 C1 126.0(10)
Ir N2 C5 115.8(9)
C1 N2 C5 118.0(10)
C14 N3 C15 127.(2)
C14 N3 C18 126.(2)
C15 N3 C18 107.(2)
C22 N4 C25 125.(2)
C22 N4 C26 124.(2)
C25 N4 C26 111.(2)
N2 C1 C2 122.(2)
C1 C2 C3 120.0(10)
C2 C3 C4 120.0(10)
C2 C3 C11 124.0(10)
C4 C3 C11 115.0(10)
C3 C4 C5 118.0(10)
N2 C5 C4 121.0(10)
N2 C5 C6 115.0(10)
C4 C5 C6 123.0(10)
N1 C6 C5 116.0(10)
N1 C6 C7 120.0(10)
C5 C6 C7 124.0(10)
C6 C7 C8 118.0(10)
C7 C8 C9 121.(2)
C7 C8 C19 116.0(10)
C9 C8 C19 123.0(10)
C8 C9 C10 119.0(10)
N1 C10 C9 123.(2)
O1 C11 O2 124.(2)
O1 C11 C3 122.(2)
O2 C11 C3 114.(2)
O2 C12 C13 108.(2)
C12 C13 C14 120.(2)
N3 C14 C13 115.(2)
N3 C15 C16 110.(2)
C15 C16 C17 107.(2)
C16 C17 C18 108.(2)
N3 C18 C17 108.(2)
O3 C19 O4 127.(2)
O3 C19 C8 112.0(10)
O4 C19 C8 121.0(10)
O3 C20 C21 113.(2)
C20 C21 C22 114.(2)
N4 C22 C21 113.(2)
C24 C23 C26 110.(2)
C23 C24 C25 106.(2)
N4 C25 C24 109.(2)
N4 C26 C23 104.(2)
C28 C27 C31 109.0(10)
C28 C27 C32 120.(2)
C31 C27 C32 131.(2)
C27 C28 C29 106.0(10)
C27 C28 C33 129.(2)
C29 C28 C33 125.(2)
C28 C29 C30 111.0(10)
C28 C29 C34 127.0(10)
C30 C29 C34 122.(2)
C29 C30 C31 107.0(10)
C29 C30 C35 131.(2)
C31 C30 C35 121.0(10)
C27 C31 C30 107.0(10)
C27 C31 C36 126.(2)
C30 C31 C36 127.(2)
O1A Cl2 O2A 91.(2)
O1A Cl2 O3A 104.(2)
O1A Cl2 O4A 105.(2)
O1A Cl2 O5A 112.(2)
O4A Cl2 O5A 79.(2)
O4A Cl2 O6A 75.(2)
O1A Cl2 O6A 30.(2)
O1A Cl2 O7A 145.(2)
O1A Cl2 O8A 98.(2)
O2A Cl2 O3A 43.(2)
O2A Cl2 O4A 154.(2)
O2A Cl2 O5A 113.(2)
O2A Cl2 O6A 121.(2)
O2A Cl2 O7A 97.(3)
O2A Cl2 O8A 69.(2)
O3A Cl2 O4A 112.(2)
O3A Cl2 O5A 138.(2)
O3A Cl2 O6A 120.(2)
O3A Cl2 O7A 62.(2)
O3A Cl2 O8A 108.(2)
O4A Cl2 O7A 59.(3)
O4A Cl2 O8A 127.(2)
O5A Cl2 O6A 103.(2)
O5A Cl2 O7A 96.(2)
O5A Cl2 O8A 48.(2)
O6A Cl2 O7A 125.(2)
O6A Cl2 O8A 114.(2)
O7A Cl2 O8A 117.(2)

loop_
_geom_bond_atom_site_label_1
_geom_bond_atom_site_label_2
_geom_bond_distance
Ir Cl1 2.399(6)
Ir N1 2.120(10)
Ir N2 2.120(10)
Ir C27 2.15(2)
Ir C28 2.16(2)
Ir C29 2.18(2)
Ir C30 2.18(2)
Ir C31 2.18(2)
O1 C11 1.20(2)
O2 C11 1.32(2)
O2 C12 1.46(2)
O3 C19 1.31(2)
O3 C20 1.43(2)
O4 C19 1.19(2)
N1 C6 1.37(2)
N1 C10 1.34(2)
N2 C1 1.34(2)
N2 C5 1.38(2)
N3 C14 1.44(3)
N3 C15 1.37(2)
N3 C18 1.34(3)
N4 C22 1.45(3)
N4 C25 1.36(3)
N4 C26 1.36(3)
C1 C2 1.37(2)
C2 C3 1.34(2)
C3 C4 1.38(2)
C3 C11 1.53(2)
C4 C5 1.38(2)
C5 C6 1.45(2)
C6 C7 1.40(2)
C7 C8 1.39(2)
C8 C9 1.37(2)
C8 C19 1.54(2)
C9 C10 1.37(3)
C12 C13 1.47(3)
C13 C14 1.41(4)
C15 C16 1.35(3)
C16 C17 1.37(3)
C17 C18 1.38(3)
C20 C21 1.49(3)
C21 C22 1.52(3)
C23 C24 1.40(4)
C23 C26 1.36(4)
C24 C25 1.33(3)
C27 C28 1.48(2)
C27 C31 1.42(2)
C27 C32 1.49(3)
C28 C29 1.42(3)
C28 C33 1.49(3)
C29 C30 1.42(2)
C29 C34 1.52(3)
C30 C31 1.42(2)
C30 C35 1.57(3)
C31 C36 1.47(2)
Cl2 O1A 1.59(3)
Cl2 O2A 1.42(4)
Cl2 O3A 1.37(3)
Cl2 O4A 1.33(5)
Cl2 O5A 1.38(4)
Cl2 O6A 1.31(3)
Cl2 O7A 1.54(5)
Cl2 O8A 1.43(3)
